data_1560263
loop_
_publ_author_name
'Le\'on, F\'elix'
'Comas-Vives, Aleix'
'\'Alvarez, Eleuterio'
'Pizzano, Antonio'

_publ_section_title
;
 A combined experimental and computational study to decipher complexity in
 the asymmetric hydrogenation of imines with Ru catalysts bearing
 atropisomerizable ligands
;
_journal_issue 7
_journal_name_full 'Catalysis Science &amp; Technology'
_journal_page_first 2497
_journal_page_last 2511
_journal_paper_doi 10.1039/D0CY02390F
_journal_volume 11
_journal_year 2021
_chemical_absolute_configuration rmad
_chemical_formula_moiety 'C55 H68 Cl2 N2 O3 P2 Ru'
_chemical_formula_sum 'C55 H68 Cl2 N2 O3 P2 Ru'
_chemical_formula_weight 1039.02
_space_group_crystal_system tetragonal
_space_group_IT_number 92
_space_group_name_Hall 'P 4abw 2nw'
_space_group_name_H-M_alt 'P 41 21 2'
_atom_sites_solution_hydrogens geom
_audit_creation_method SHELXL-2018/3
_audit_update_record
;
2020-11-22 deposited with the CCDC.	2021-02-03 downloaded from the CCDC.
;
_cell_angle_alpha 90
_cell_angle_beta 90
_cell_angle_gamma 90
_cell_formula_units_Z 8
_cell_length_a 14.0362(13)
_cell_length_b 14.0362(13)
_cell_length_c 55.098(7)
_cell_measurement_reflns_used 9964
_cell_measurement_temperature 193(2)
_cell_measurement_theta_max 20.77
_cell_measurement_theta_min 2.35
_cell_volume 10855(2)
_computing_cell_refinement 'Bruker SMART'
_computing_data_collection 'Bruker SMART'
_computing_data_reduction 'Bruker SAINT'
_computing_molecular_graphics 'Bruker SHELXTL'
_computing_publication_material 'Bruker SHELXTL'
_computing_structure_refinement 'SHELXL-2018/3 (Sheldrick, 2018)'
_computing_structure_solution 'Bruker SHELXTL'
_diffrn_ambient_temperature 193(2)
_diffrn_detector_area_resol_mean 8.2
_diffrn_measured_fraction_theta_full 0.995
_diffrn_measured_fraction_theta_max 0.995
_diffrn_measurement_device_type
; 
 Bruker-Nonius X8kappa APEX II CCD area detector 
;
_diffrn_measurement_method 'phi and omega scans with narrow frames'
_diffrn_radiation_monochromator graphite
_diffrn_radiation_type MoK\a
_diffrn_radiation_wavelength 0.71073
_diffrn_reflns_av_R_equivalents 0.1155
_diffrn_reflns_av_unetI/netI 0.1075
_diffrn_reflns_Laue_measured_fraction_full 0.995
_diffrn_reflns_Laue_measured_fraction_max 0.995
_diffrn_reflns_limit_h_max 16
_diffrn_reflns_limit_h_min -16
_diffrn_reflns_limit_k_max 16
_diffrn_reflns_limit_k_min -16
_diffrn_reflns_limit_l_max 64
_diffrn_reflns_limit_l_min -66
_diffrn_reflns_number 138577
_diffrn_reflns_point_group_measured_fraction_full 0.995
_diffrn_reflns_point_group_measured_fraction_max 0.995
_diffrn_reflns_theta_full 25.242
_diffrn_reflns_theta_max 25.249
_diffrn_reflns_theta_min 1.478
_exptl_absorpt_coefficient_mu 0.488
_exptl_absorpt_correction_T_max 0.7461
_exptl_absorpt_correction_T_min 0.6664
_exptl_absorpt_correction_type multi-scan
_exptl_absorpt_process_details
; 
program SADABS, Bruker (2001). 
;
_exptl_crystal_colour yellow
_exptl_crystal_density_diffrn 1.272
_exptl_crystal_description prism
_exptl_crystal_F_000 4352
_exptl_crystal_size_max 0.150
_exptl_crystal_size_mid 0.100
_exptl_crystal_size_min 0.050
_refine_diff_density_max 0.717
_refine_diff_density_min -0.666
_refine_diff_density_rms 0.172
_refine_ls_abs_structure_details
; 
 Flack x determined using 2700 quotients [(I+)-(I-)]/[(I+)+(I-)] 
 (Parsons, Flack and Wagner, Acta Cryst. B69 (2013) 249-259). 
;
_refine_ls_abs_structure_Flack 0.04(2)
_refine_ls_extinction_coef 0.0032(4)
_refine_ls_extinction_expression Fc^*^=kFc[1+0.001xFc^2^\l^3^/sin(2\q)]^-1/4^
_refine_ls_extinction_method 'SHELXL-2018/3 (Sheldrick 2018)'
_refine_ls_goodness_of_fit_ref 1.028
_refine_ls_hydrogen_treatment constr
_refine_ls_matrix_type full
_refine_ls_number_parameters 599
_refine_ls_number_reflns 9788
_refine_ls_number_restraints 168
_refine_ls_restrained_S_all 1.038
_refine_ls_R_factor_all 0.0823
_refine_ls_R_factor_gt 0.0569
_refine_ls_shift/su_max 0.002
_refine_ls_shift/su_mean 0.000
_refine_ls_structure_factor_coef Fsqd
_refine_ls_weighting_details 'w=1/[\s^2^(Fo^2^)+(0.0804P)^2^] where P=(Fo^2^+2Fc^2^)/3'
_refine_ls_weighting_scheme calc
_refine_ls_wR_factor_gt 0.1310
_refine_ls_wR_factor_ref 0.1416
_reflns_Friedel_coverage 0.728
_reflns_Friedel_fraction_full 0.994
_reflns_Friedel_fraction_max 0.994
_reflns_number_gt 7718
_reflns_number_total 9788
_reflns_threshold_expression 'I > 2\s(I)'
_cod_data_source_file d0cy02390f2.cif
_cod_data_source_block cis-1a-min
_cod_depositor_comments 'Adding full bibliography for 1560262--1560266.cif.'
_cod_database_code 1560263
_shelx_shelxl_version_number 2018/3
_shelx_space_group_comment
; 
The symmetry employed for this shelxl refinement is uniquely defined 
by the following loop, which should always be used as a source of 
symmetry information in preference to the above space-group names. 
They are only intended as comments. 
;
_shelx_estimated_absorpt_t_min 0.930
_shelx_estimated_absorpt_t_max 0.976

loop_
_space_group_symop_operation_xyz
'x, y, z'
'-x, -y, z+1/2'
'-y+1/2, x+1/2, z+1/4'
'y+1/2, -x+1/2, z+3/4'
'-x+1/2, y+1/2, -z+1/4'
'x+1/2, -y+1/2, -z+3/4'
'y, x, -z'
'-y, -x, -z+1/2'

loop_
_atom_site_label
_atom_site_type_symbol
_atom_site_fract_x
_atom_site_fract_y
_atom_site_fract_z
_atom_site_U_iso_or_equiv
_atom_site_adp_type
_atom_site_occupancy
_atom_site_site_symmetry_order
_atom_site_calc_flag
_atom_site_refinement_flags_posn
_atom_site_refinement_flags_adp
_atom_site_refinement_flags_occupancy
_atom_site_disorder_assembly
_atom_site_disorder_group
Ru1 Ru 0.25105(4) 0.93222(4) 0.87971(2) 0.02434(18) Uani 1 1 d . . . . .
Cl1 Cl 0.29876(16) 0.79082(14) 0.85572(4) 0.0374(5) Uani 1 1 d . . . . .
Cl2 Cl 0.08966(14) 0.92176(15) 0.86491(4) 0.0385(5) Uani 1 1 d . . . . .
P1 P 0.21954(13) 1.06459(13) 0.89854(3) 0.0256(4) Uani 1 1 d . . . . .
P2 P 0.29145(16) 1.03139(14) 0.84940(3) 0.0290(4) Uani 1 1 d . . . . .
O1 O 0.3004(4) 1.0978(4) 0.91787(9) 0.0320(12) Uani 1 1 d . . . . .
O2 O 0.1230(4) 1.0933(4) 0.91324(9) 0.0285(11) Uani 1 1 d . . . . .
O3 O 0.2237(4) 1.1586(4) 0.88178(10) 0.0347(13) Uani 1 1 d . . . . .
N1 N 0.3891(5) 0.9226(5) 0.89566(11) 0.0324(14) Uani 1 1 d . . . . .
H1A H 0.433506 0.920226 0.883651 0.039 Uiso 1 1 calc R U . . .
H1B H 0.400148 0.976071 0.904568 0.039 Uiso 1 1 calc R U . . .
N2 N 0.2250(4) 0.8247(4) 0.90761(11) 0.0276(14) Uani 1 1 d . . . . .
H2A H 0.170691 0.839815 0.915751 0.033 Uiso 1 1 calc R U . . .
H2B H 0.215860 0.767229 0.900327 0.033 Uiso 1 1 calc R U . . .
C1 C 0.2987(6) 1.0956(5) 0.94306(13) 0.0293(16) Uani 1 1 d . . . . .
C2 C 0.3735(6) 1.1454(6) 0.95452(15) 0.0329(18) Uani 1 1 d . . . . .
C3 C 0.3806(5) 1.1388(6) 0.97986(14) 0.0325(17) Uani 1 1 d . . . . .
H3 H 0.431712 1.170507 0.987767 0.039 Uiso 1 1 calc R U . . .
C4 C 0.3149(5) 1.0872(5) 0.99411(14) 0.0287(16) Uani 1 1 d . . . . .
C5 C 0.2413(6) 1.0432(5) 0.98196(13) 0.0287(15) Uani 1 1 d . . . . .
H5 H 0.195186 1.010096 0.991343 0.034 Uiso 1 1 calc R U . . .
C6 C 0.2296(5) 1.0440(5) 0.95635(13) 0.0265(15) Uani 1 1 d . . . . .
C7 C 0.1450(5) 0.9894(5) 0.94708(13) 0.0258(15) Uani 1 1 d . . . . .
C8 C 0.0861(5) 1.0227(5) 0.92827(13) 0.0260(15) Uani 1 1 d . . . . .
C9 C -0.0082(6) 0.9883(6) 0.92532(14) 0.0296(16) Uani 1 1 d . . . . .
C10 C -0.0329(6) 0.9094(6) 0.93959(14) 0.0334(18) Uani 1 1 d . . . . .
H10 H -0.095020 0.883638 0.937785 0.040 Uiso 1 1 calc R U . . .
C11 C 0.0279(6) 0.8668(5) 0.95617(14) 0.0288(17) Uani 1 1 d . . . . .
C12 C 0.1162(5) 0.9089(5) 0.96005(13) 0.0280(16) Uani 1 1 d . . . . .
H12 H 0.157931 0.882270 0.971803 0.034 Uiso 1 1 calc R U . . .
C13 C 0.4472(7) 1.2076(6) 0.94010(15) 0.041(2) Uani 1 1 d . . . . .
C14 C 0.5143(8) 1.2602(10) 0.95751(19) 0.069(3) Uani 1 1 d . . . . .
H14A H 0.555260 1.303529 0.948254 0.104 Uiso 1 1 calc R U . . .
H14B H 0.553938 1.213768 0.966159 0.104 Uiso 1 1 calc R U . . .
H14C H 0.476719 1.296778 0.969238 0.104 Uiso 1 1 calc R U . . .
C15 C 0.5081(7) 1.1452(8) 0.92307(19) 0.052(2) Uani 1 1 d . . . . .
H15A H 0.466873 1.114664 0.911010 0.078 Uiso 1 1 calc R U . . .
H15B H 0.540901 1.096197 0.932593 0.078 Uiso 1 1 calc R U . . .
H15C H 0.555295 1.185103 0.914783 0.078 Uiso 1 1 calc R U . . .
C16 C 0.3956(8) 1.2830(7) 0.92511(18) 0.053(2) Uani 1 1 d . . . . .
H16A H 0.364834 1.328886 0.936003 0.080 Uiso 1 1 calc R U . . .
H16B H 0.347218 1.252348 0.914948 0.080 Uiso 1 1 calc R U . . .
H16C H 0.441577 1.316340 0.914762 0.080 Uiso 1 1 calc R U . . .
C17 C 0.3266(6) 1.0846(7) 1.02162(15) 0.0371(19) Uani 1 1 d . . . . .
C18 C 0.2554(8) 1.0187(8) 1.03374(15) 0.051(2) Uani 1 1 d . . . . .
H18A H 0.267819 1.016660 1.051234 0.076 Uiso 1 1 calc R U . . .
H18B H 0.261575 0.954519 1.026934 0.076 Uiso 1 1 calc R U . . .
H18C H 0.190657 1.042437 1.030884 0.076 Uiso 1 1 calc R U . . .
C19 C 0.3138(8) 1.1848(7) 1.03178(17) 0.049(2) Uani 1 1 d . . . . .
H19A H 0.248977 1.207073 1.028348 0.073 Uiso 1 1 calc R U . . .
H19B H 0.359869 1.227827 1.024149 0.073 Uiso 1 1 calc R U . . .
H19C H 0.324188 1.183898 1.049364 0.073 Uiso 1 1 calc R U . . .
C20 C 0.4286(8) 1.0490(9) 1.02768(17) 0.056(3) Uani 1 1 d . . . . .
H20A H 0.434646 1.040013 1.045246 0.083 Uiso 1 1 calc R U . . .
H20B H 0.475305 1.096307 1.022210 0.083 Uiso 1 1 calc R U . . .
H20C H 0.440288 0.988369 1.019391 0.083 Uiso 1 1 calc R U . . .
C21 C -0.0892(6) 1.0339(6) 0.90983(15) 0.0342(18) Uani 1 1 d . . . . .
C22 C -0.0557(8) 1.1115(8) 0.8916(2) 0.056(3) Uani 1 1 d . . . . .
H22A H -0.014701 1.082358 0.879244 0.085 Uiso 1 1 calc R U . . .
H22B H -0.019871 1.160815 0.900278 0.085 Uiso 1 1 calc R U . . .
H22C H -0.111283 1.140344 0.883721 0.085 Uiso 1 1 calc R U . . .
C23 C -0.1582(7) 1.0813(8) 0.92758(19) 0.056(3) Uani 1 1 d . . . . .
H23A H -0.210080 1.111561 0.918517 0.083 Uiso 1 1 calc R U . . .
H23B H -0.124171 1.129630 0.937050 0.083 Uiso 1 1 calc R U . . .
H23C H -0.184528 1.033082 0.938556 0.083 Uiso 1 1 calc R U . . .
C24 C -0.1421(7) 0.9603(7) 0.89478(17) 0.045(2) Uani 1 1 d . . . . .
H24A H -0.170922 0.912829 0.905557 0.068 Uiso 1 1 calc R U . . .
H24B H -0.097393 0.928774 0.883734 0.068 Uiso 1 1 calc R U . . .
H24C H -0.192168 0.991843 0.885330 0.068 Uiso 1 1 calc R U . . .
C25 C 0.0011(6) 0.7742(6) 0.96963(15) 0.040(2) Uani 1 1 d . . . . .
C26 C 0.0344(10) 0.7768(10) 0.9960(2) 0.084(4) Uani 1 1 d . . . . .
H26A H 0.000989 0.827880 1.004608 0.126 Uiso 1 1 calc R U . . .
H26B H 0.103189 0.788676 0.996481 0.126 Uiso 1 1 calc R U . . .
H26C H 0.020457 0.715590 1.003747 0.126 Uiso 1 1 calc R U . . .
C27 C 0.0511(11) 0.6923(8) 0.9565(3) 0.082(4) Uani 1 1 d . . . . .
H27A H 0.119996 0.696954 0.959146 0.124 Uiso 1 1 calc R U . . .
H27B H 0.037474 0.695987 0.939105 0.124 Uiso 1 1 calc R U . . .
H27C H 0.027886 0.631412 0.962918 0.124 Uiso 1 1 calc R U . . .
C28 C -0.1062(7) 0.7556(9) 0.9686(2) 0.067(3) Uani 1 1 d . . . . .
H28A H -0.121178 0.697930 0.977903 0.101 Uiso 1 1 calc R U . . .
H28B H -0.125859 0.746854 0.951695 0.101 Uiso 1 1 calc R U . . .
H28C H -0.140264 0.809973 0.975604 0.101 Uiso 1 1 calc R U . . .
C29 C 0.2299(6) 1.1448(6) 0.85598(14) 0.0353(19) Uani 1 1 d . . . . .
H29A H 0.265333 1.198351 0.848543 0.042 Uiso 1 1 calc R U . . .
H29B H 0.165052 1.143591 0.848896 0.042 Uiso 1 1 calc R U . . .
C30 C 0.2621(7) 1.0122(7) 0.81742(13) 0.0412(18) Uani 1 1 d . U . . .
C31 C 0.2027(8) 0.9399(8) 0.80987(17) 0.054(2) Uani 1 1 d . U . . .
H31 H 0.177193 0.896826 0.821459 0.065 Uiso 1 1 calc R U . . .
C32 C 0.1800(10) 0.9295(10) 0.78567(19) 0.069(3) Uani 1 1 d . U . . .
H32 H 0.141110 0.877929 0.780479 0.082 Uiso 1 1 calc R U . . .
C33 C 0.2144(10) 0.9949(10) 0.7690(2) 0.072(3) Uani 1 1 d . U . . .
H33 H 0.193831 0.991128 0.752593 0.086 Uiso 1 1 calc R U . . .
C34 C 0.2766(9) 1.0639(10) 0.77544(19) 0.072(3) Uani 1 1 d . U . . .
H34 H 0.305740 1.102958 0.763470 0.086 Uiso 1 1 calc R U . . .
C35 C 0.2971(8) 1.0768(9) 0.79978(17) 0.062(2) Uani 1 1 d . U . . .
H35 H 0.334982 1.129466 0.804714 0.074 Uiso 1 1 calc R U . . .
C36 C 0.4181(6) 1.0573(6) 0.84867(13) 0.0307(17) Uani 1 1 d . . . . .
C37 C 0.4786(7) 0.9847(7) 0.84104(16) 0.041(2) Uani 1 1 d . . . . .
H37 H 0.452023 0.927444 0.834844 0.049 Uiso 1 1 calc R U . . .
C38 C 0.5768(7) 0.9941(7) 0.84227(17) 0.048(2) Uani 1 1 d . . . . .
H38 H 0.617019 0.943390 0.837191 0.057 Uiso 1 1 calc R U . . .
C39 C 0.6164(7) 1.0794(7) 0.85113(18) 0.051(2) Uani 1 1 d . . . . .
H39 H 0.683538 1.087257 0.852055 0.061 Uiso 1 1 calc R U . . .
C40 C 0.5561(7) 1.1516(8) 0.85845(19) 0.054(2) Uani 1 1 d . . . . .
H40 H 0.582004 1.209433 0.864502 0.065 Uiso 1 1 calc R U . . .
C41 C 0.4578(7) 1.1405(6) 0.85708(18) 0.045(2) Uani 1 1 d . . . . .
H41 H 0.417439 1.191247 0.862026 0.055 Uiso 1 1 calc R U . . .
C42 C 0.4005(6) 0.8370(5) 0.91168(14) 0.0293(16) Uani 1 1 d . . . . .
H42 H 0.414237 0.781068 0.900985 0.035 Uiso 1 1 calc R U . . .
C43 C 0.3044(6) 0.8164(5) 0.92522(14) 0.0279(16) Uani 1 1 d . . . . .
H43 H 0.295573 0.866314 0.937979 0.033 Uiso 1 1 calc R U . . .
C44 C 0.4828(6) 0.8474(5) 0.92908(13) 0.0287(16) Uani 1 1 d . . . . .
C45 C 0.4763(6) 0.9037(6) 0.95007(15) 0.0356(19) Uani 1 1 d . . . . .
H45 H 0.417928 0.934785 0.953759 0.043 Uiso 1 1 calc R U . . .
C46 C 0.5536(7) 0.9147(7) 0.96555(15) 0.043(2) Uani 1 1 d . . . . .
H46 H 0.548615 0.954164 0.979502 0.051 Uiso 1 1 calc R U . . .
C47 C 0.6376(7) 0.8679(7) 0.96050(17) 0.046(2) Uani 1 1 d . . . . .
H47 H 0.689559 0.871599 0.971506 0.055 Uiso 1 1 calc R U . . .
C48 C 0.6459(7) 0.8155(8) 0.93936(18) 0.053(3) Uani 1 1 d . . . . .
H48 H 0.705196 0.786924 0.935320 0.063 Uiso 1 1 calc R U . . .
C49 C 0.5688(7) 0.8046(7) 0.92407(16) 0.043(2) Uani 1 1 d . . . . .
H49 H 0.575218 0.766816 0.909854 0.051 Uiso 1 1 calc R U . . .
C50 C 0.3129(6) 0.7215(6) 0.93760(16) 0.0378(18) Uani 1 1 d . U . . .
C51 C 0.3202(8) 0.6361(7) 0.9242(2) 0.054(2) Uani 1 1 d . U . . .
H51 H 0.317847 0.638114 0.906943 0.065 Uiso 1 1 calc R U . . .
C52 C 0.3304(10) 0.5518(9) 0.9356(3) 0.076(3) Uani 1 1 d . U . . .
H52 H 0.333096 0.494737 0.926338 0.091 Uiso 1 1 calc R U . . .
C53 C 0.3369(10) 0.5475(9) 0.9608(3) 0.079(3) Uani 1 1 d . U . . .
H53 H 0.346939 0.487817 0.968495 0.095 Uiso 1 1 calc R U . . .
C54 C 0.3294(9) 0.6252(9) 0.9740(2) 0.071(3) Uani 1 1 d . U . . .
H54 H 0.332293 0.620605 0.991217 0.085 Uiso 1 1 calc R U . . .
C55 C 0.3170(7) 0.7152(8) 0.96300(18) 0.053(2) Uani 1 1 d . U . . .
H55 H 0.311544 0.770973 0.972684 0.063 Uiso 1 1 calc R U . . .

loop_
_atom_site_aniso_label
_atom_site_aniso_U_11
_atom_site_aniso_U_22
_atom_site_aniso_U_33
_atom_site_aniso_U_23
_atom_site_aniso_U_13
_atom_site_aniso_U_12
Ru1 0.0282(3) 0.0226(3) 0.0222(3) 0.0008(2) -0.0024(2) 0.0004(3)
Cl1 0.0452(11) 0.0313(9) 0.0356(11) -0.0085(8) -0.0038(9) 0.0069(9)
Cl2 0.0339(10) 0.0420(11) 0.0397(11) -0.0030(9) -0.0084(8) 0.0007(9)
P1 0.0303(9) 0.0234(8) 0.0232(9) 0.0007(7) -0.0004(7) -0.0016(8)
P2 0.0355(10) 0.0289(10) 0.0227(9) 0.0033(7) 0.0011(8) 0.0025(8)
O1 0.035(3) 0.039(3) 0.023(3) -0.002(2) -0.001(2) -0.009(2)
O2 0.032(3) 0.025(3) 0.029(3) -0.002(2) 0.001(2) 0.002(2)
O3 0.049(3) 0.026(2) 0.029(3) 0.003(2) 0.004(2) 0.001(2)
N1 0.040(4) 0.031(3) 0.026(3) 0.006(3) -0.001(3) -0.008(3)
N2 0.028(3) 0.024(3) 0.030(3) 0.004(2) -0.002(3) 0.000(3)
C1 0.032(4) 0.031(4) 0.025(4) -0.007(3) 0.002(3) -0.004(3)
C2 0.035(4) 0.032(4) 0.032(4) -0.005(3) 0.003(3) -0.005(4)
C3 0.025(4) 0.041(4) 0.032(4) 0.001(3) -0.005(3) -0.007(4)
C4 0.026(4) 0.029(4) 0.031(4) 0.004(3) -0.003(3) 0.000(3)
C5 0.028(4) 0.028(3) 0.029(4) 0.001(3) 0.000(3) 0.001(3)
C6 0.025(4) 0.024(3) 0.030(4) 0.003(3) 0.002(3) 0.004(3)
C7 0.031(4) 0.024(4) 0.022(4) -0.002(3) 0.007(3) -0.001(3)
C8 0.028(4) 0.023(3) 0.028(4) -0.004(3) 0.003(3) -0.003(3)
C9 0.027(4) 0.030(4) 0.031(4) -0.002(3) 0.001(3) 0.000(3)
C10 0.030(4) 0.035(4) 0.036(4) 0.000(3) -0.003(3) -0.006(3)
C11 0.032(4) 0.027(4) 0.028(4) 0.001(3) 0.002(3) -0.002(3)
C12 0.027(4) 0.031(4) 0.026(4) 0.002(3) -0.002(3) 0.000(3)
C13 0.050(5) 0.040(4) 0.033(4) -0.006(4) -0.002(4) -0.019(4)
C14 0.070(7) 0.085(9) 0.053(6) -0.006(6) 0.000(5) -0.056(7)
C15 0.035(5) 0.059(6) 0.063(6) 0.000(5) 0.011(4) -0.004(5)
C16 0.071(7) 0.030(4) 0.058(6) 0.007(4) 0.014(5) -0.014(4)
C17 0.032(4) 0.050(5) 0.029(4) 0.001(4) -0.005(3) -0.002(4)
C18 0.058(6) 0.066(6) 0.028(4) 0.010(4) -0.001(4) -0.006(6)
C19 0.055(6) 0.055(6) 0.037(5) -0.005(4) -0.006(4) 0.003(5)
C20 0.050(6) 0.078(7) 0.038(5) -0.001(5) -0.011(4) 0.025(6)
C21 0.032(4) 0.034(4) 0.036(4) 0.001(3) -0.008(3) -0.001(4)
C22 0.050(6) 0.052(6) 0.067(7) 0.024(5) -0.015(5) 0.005(5)
C23 0.047(5) 0.062(7) 0.057(6) -0.011(5) -0.003(5) 0.016(5)
C24 0.047(5) 0.041(5) 0.047(5) 0.001(4) -0.022(4) -0.005(4)
C25 0.036(4) 0.041(5) 0.042(5) 0.010(4) -0.002(3) -0.006(4)
C26 0.089(9) 0.090(10) 0.073(8) 0.048(7) -0.021(7) -0.050(8)
C27 0.095(10) 0.034(6) 0.119(11) 0.024(6) 0.032(8) -0.005(6)
C28 0.046(5) 0.067(7) 0.088(8) 0.034(6) -0.006(5) -0.022(6)
C29 0.040(5) 0.041(4) 0.025(4) 0.011(3) 0.003(3) 0.013(4)
C30 0.047(4) 0.054(4) 0.022(3) 0.003(3) -0.001(3) 0.000(4)
C31 0.066(5) 0.056(4) 0.039(4) -0.002(4) -0.008(4) -0.001(4)
C32 0.085(6) 0.075(5) 0.047(4) -0.006(4) -0.015(4) -0.008(5)
C33 0.086(6) 0.095(6) 0.036(4) 0.001(4) -0.014(4) 0.001(5)
C34 0.078(6) 0.097(6) 0.039(4) 0.015(4) -0.007(4) -0.015(5)
C35 0.066(5) 0.085(5) 0.034(4) 0.016(4) -0.006(4) -0.020(5)
C36 0.034(4) 0.036(4) 0.021(4) 0.007(3) 0.000(3) 0.003(4)
C37 0.041(5) 0.037(5) 0.045(5) -0.005(4) 0.006(4) -0.005(4)
C38 0.036(5) 0.053(6) 0.054(6) -0.003(4) 0.003(4) 0.005(5)
C39 0.041(5) 0.053(6) 0.057(6) 0.011(5) -0.006(4) 0.006(5)
C40 0.050(6) 0.051(6) 0.061(6) -0.010(5) -0.009(5) -0.008(5)
C41 0.048(5) 0.031(4) 0.058(6) 0.000(4) 0.014(4) 0.002(4)
C42 0.036(4) 0.026(4) 0.026(4) -0.002(3) -0.003(3) 0.003(3)
C43 0.027(4) 0.026(4) 0.030(4) 0.001(3) 0.000(3) 0.000(3)
C44 0.031(4) 0.028(4) 0.028(4) 0.001(3) -0.004(3) 0.001(3)
C45 0.033(4) 0.039(5) 0.035(4) -0.007(3) -0.005(3) 0.004(4)
C46 0.044(5) 0.050(5) 0.033(5) -0.012(4) -0.008(4) 0.004(4)
C47 0.039(5) 0.051(5) 0.046(5) -0.017(4) -0.017(4) 0.003(4)
C48 0.040(5) 0.070(7) 0.048(6) -0.021(5) -0.005(4) 0.011(5)
C49 0.036(4) 0.054(5) 0.038(5) -0.020(4) -0.004(4) 0.000(4)
C50 0.036(4) 0.035(4) 0.043(4) 0.010(3) -0.004(3) -0.002(3)
C51 0.061(5) 0.034(4) 0.067(5) 0.005(4) -0.015(4) 0.000(4)
C52 0.084(6) 0.047(4) 0.098(5) 0.012(4) -0.029(5) -0.008(5)
C53 0.085(6) 0.057(5) 0.096(6) 0.036(4) -0.025(5) -0.008(5)
C54 0.073(5) 0.072(5) 0.068(5) 0.033(4) -0.017(5) -0.015(5)
C55 0.050(4) 0.060(4) 0.048(4) 0.024(4) -0.006(4) -0.007(4)

loop_
_atom_type_symbol
_atom_type_description
_atom_type_scat_dispersion_real
_atom_type_scat_dispersion_imag
_atom_type_scat_source
C C 0.0033 0.0016 'International Tables Vol C Tables 4.2.6.8 and 6.1.1.4'
H H 0.0000 0.0000 'International Tables Vol C Tables 4.2.6.8 and 6.1.1.4'
N N 0.0061 0.0033 'International Tables Vol C Tables 4.2.6.8 and 6.1.1.4'
O O 0.0106 0.0060 'International Tables Vol C Tables 4.2.6.8 and 6.1.1.4'
P P 0.1023 0.0942 'International Tables Vol C Tables 4.2.6.8 and 6.1.1.4'
Cl Cl 0.1484 0.1585 'International Tables Vol C Tables 4.2.6.8 and 6.1.1.4'
Ru Ru -1.2594 0.8363 'International Tables Vol C Tables 4.2.6.8 and 6.1.1.4'

loop_
_geom_angle_atom_site_label_1
_geom_angle_atom_site_label_2
_geom_angle_atom_site_label_3
_geom_angle
_geom_angle_site_symmetry_1
_geom_angle_site_symmetry_3
_geom_angle_publ_flag
N1 Ru1 P1 92.42(19) . . ?
N1 Ru1 N2 79.5(2) . . ?
P1 Ru1 N2 102.76(17) . . ?
N1 Ru1 P2 96.68(18) . . ?
P1 Ru1 P2 82.91(7) . . ?
N2 Ru1 P2 173.23(18) . . ?
N1 Ru1 Cl2 171.53(18) . . ?
P1 Ru1 Cl2 91.28(7) . . ?
N2 Ru1 Cl2 92.23(17) . . ?
P2 Ru1 Cl2 91.34(8) . . ?
N1 Ru1 Cl1 85.62(19) . . ?
P1 Ru1 Cl1 174.12(8) . . ?
N2 Ru1 Cl1 82.37(17) . . ?
P2 Ru1 Cl1 91.80(7) . . ?
Cl2 Ru1 Cl1 91.41(7) . . ?
O3 P1 O1 96.6(3) . . ?
O3 P1 O2 96.5(3) . . ?
O1 P1 O2 100.6(3) . . ?
O3 P1 Ru1 114.8(2) . . ?
O1 P1 Ru1 114.6(2) . . ?
O2 P1 Ru1 128.1(2) . . ?
C36 P2 C30 103.2(4) . . ?
C36 P2 C29 106.8(4) . . ?
C30 P2 C29 102.1(4) . . ?
C36 P2 Ru1 112.8(2) . . ?
C30 P2 Ru1 124.6(3) . . ?
C29 P2 Ru1 105.7(3) . . ?
C1 O1 P1 129.6(5) . . ?
C8 O2 P1 115.4(5) . . ?
C29 O3 P1 117.3(5) . . ?
C42 N1 Ru1 113.0(5) . . ?
C42 N1 H1A 109.0 . . ?
Ru1 N1 H1A 109.0 . . ?
C42 N1 H1B 109.0 . . ?
Ru1 N1 H1B 109.0 . . ?
H1A N1 H1B 107.8 . . ?
C43 N2 Ru1 112.9(4) . . ?
C43 N2 H2A 109.0 . . ?
Ru1 N2 H2A 109.0 . . ?
C43 N2 H2B 109.0 . . ?
Ru1 N2 H2B 109.0 . . ?
H2A N2 H2B 107.8 . . ?
O1 C1 C2 115.1(7) . . ?
O1 C1 C6 122.7(7) . . ?
C2 C1 C6 122.1(7) . . ?
C3 C2 C1 117.8(7) . . ?
C3 C2 C13 119.6(7) . . ?
C1 C2 C13 122.6(7) . . ?
C2 C3 C4 122.8(7) . . ?
C2 C3 H3 118.6 . . ?
C4 C3 H3 118.6 . . ?
C5 C4 C3 116.7(7) . . ?
C5 C4 C17 123.6(7) . . ?
C3 C4 C17 119.7(7) . . ?
C4 C5 C6 124.5(7) . . ?
C4 C5 H5 117.8 . . ?
C6 C5 H5 117.8 . . ?
C1 C6 C5 116.0(7) . . ?
C1 C6 C7 128.8(7) . . ?
C5 C6 C7 115.2(6) . . ?
C12 C7 C8 118.4(7) . . ?
C12 C7 C6 117.9(6) . . ?
C8 C7 C6 123.1(6) . . ?
O2 C8 C7 117.2(6) . . ?
O2 C8 C9 121.5(7) . . ?
C7 C8 C9 121.3(7) . . ?
C10 C9 C8 115.8(7) . . ?
C10 C9 C21 116.8(7) . . ?
C8 C9 C21 127.1(7) . . ?
C11 C10 C9 124.0(8) . . ?
C11 C10 H10 118.0 . . ?
C9 C10 H10 118.0 . . ?
C10 C11 C12 117.8(7) . . ?
C10 C11 C25 122.1(7) . . ?
C12 C11 C25 120.1(7) . . ?
C11 C12 C7 121.5(7) . . ?
C11 C12 H12 119.2 . . ?
C7 C12 H12 119.2 . . ?
C16 C13 C14 107.3(9) . . ?
C16 C13 C15 109.2(7) . . ?
C14 C13 C15 108.2(9) . . ?
C16 C13 C2 110.3(8) . . ?
C14 C13 C2 110.8(7) . . ?
C15 C13 C2 110.9(7) . . ?
C13 C14 H14A 109.5 . . ?
C13 C14 H14B 109.5 . . ?
H14A C14 H14B 109.5 . . ?
C13 C14 H14C 109.5 . . ?
H14A C14 H14C 109.5 . . ?
H14B C14 H14C 109.5 . . ?
C13 C15 H15A 109.5 . . ?
C13 C15 H15B 109.5 . . ?
H15A C15 H15B 109.5 . . ?
C13 C15 H15C 109.5 . . ?
H15A C15 H15C 109.5 . . ?
H15B C15 H15C 109.5 . . ?
C13 C16 H16A 109.5 . . ?
C13 C16 H16B 109.5 . . ?
H16A C16 H16B 109.5 . . ?
C13 C16 H16C 109.5 . . ?
H16A C16 H16C 109.5 . . ?
H16B C16 H16C 109.5 . . ?
C18 C17 C19 108.8(8) . . ?
C18 C17 C4 112.4(7) . . ?
C19 C17 C4 109.2(7) . . ?
C18 C17 C20 108.5(8) . . ?
C19 C17 C20 109.1(8) . . ?
C4 C17 C20 108.7(7) . . ?
C17 C18 H18A 109.5 . . ?
C17 C18 H18B 109.5 . . ?
H18A C18 H18B 109.5 . . ?
C17 C18 H18C 109.5 . . ?
H18A C18 H18C 109.5 . . ?
H18B C18 H18C 109.5 . . ?
C17 C19 H19A 109.5 . . ?
C17 C19 H19B 109.5 . . ?
H19A C19 H19B 109.5 . . ?
C17 C19 H19C 109.5 . . ?
H19A C19 H19C 109.5 . . ?
H19B C19 H19C 109.5 . . ?
C17 C20 H20A 109.5 . . ?
C17 C20 H20B 109.5 . . ?
H20A C20 H20B 109.5 . . ?
C17 C20 H20C 109.5 . . ?
H20A C20 H20C 109.5 . . ?
H20B C20 H20C 109.5 . . ?
C24 C21 C23 109.6(8) . . ?
C24 C21 C22 105.7(8) . . ?
C23 C21 C22 107.5(8) . . ?
C24 C21 C9 112.1(7) . . ?
C23 C21 C9 106.9(7) . . ?
C22 C21 C9 114.9(7) . . ?
C21 C22 H22A 109.5 . . ?
C21 C22 H22B 109.5 . . ?
H22A C22 H22B 109.5 . . ?
C21 C22 H22C 109.5 . . ?
H22A C22 H22C 109.5 . . ?
H22B C22 H22C 109.5 . . ?
C21 C23 H23A 109.5 . . ?
C21 C23 H23B 109.5 . . ?
H23A C23 H23B 109.5 . . ?
C21 C23 H23C 109.5 . . ?
H23A C23 H23C 109.5 . . ?
H23B C23 H23C 109.5 . . ?
C21 C24 H24A 109.5 . . ?
C21 C24 H24B 109.5 . . ?
H24A C24 H24B 109.5 . . ?
C21 C24 H24C 109.5 . . ?
H24A C24 H24C 109.5 . . ?
H24B C24 H24C 109.5 . . ?
C26 C25 C27 109.1(10) . . ?
C26 C25 C28 109.9(9) . . ?
C27 C25 C28 107.9(10) . . ?
C26 C25 C11 111.2(8) . . ?
C27 C25 C11 107.2(7) . . ?
C28 C25 C11 111.5(8) . . ?
C25 C26 H26A 109.5 . . ?
C25 C26 H26B 109.5 . . ?
H26A C26 H26B 109.5 . . ?
C25 C26 H26C 109.5 . . ?
H26A C26 H26C 109.5 . . ?
H26B C26 H26C 109.5 . . ?
C25 C27 H27A 109.5 . . ?
C25 C27 H27B 109.5 . . ?
H27A C27 H27B 109.5 . . ?
C25 C27 H27C 109.5 . . ?
H27A C27 H27C 109.5 . . ?
H27B C27 H27C 109.5 . . ?
C25 C28 H28A 109.5 . . ?
C25 C28 H28B 109.5 . . ?
H28A C28 H28B 109.5 . . ?
C25 C28 H28C 109.5 . . ?
H28A C28 H28C 109.5 . . ?
H28B C28 H28C 109.5 . . ?
O3 C29 P2 109.8(5) . . ?
O3 C29 H29A 109.7 . . ?
P2 C29 H29A 109.7 . . ?
O3 C29 H29B 109.7 . . ?
P2 C29 H29B 109.7 . . ?
H29A C29 H29B 108.2 . . ?
C31 C30 C35 118.3(8) . . ?
C31 C30 P2 122.4(7) . . ?
C35 C30 P2 119.3(7) . . ?
C30 C31 C32 120.7(11) . . ?
C30 C31 H31 119.6 . . ?
C32 C31 H31 119.6 . . ?
C31 C32 C33 119.3(12) . . ?
C31 C32 H32 120.3 . . ?
C33 C32 H32 120.3 . . ?
C34 C33 C32 121.7(10) . . ?
C34 C33 H33 119.1 . . ?
C32 C33 H33 119.1 . . ?
C33 C34 C35 118.9(11) . . ?
C33 C34 H34 120.6 . . ?
C35 C34 H34 120.6 . . ?
C34 C35 C30 120.6(11) . . ?
C34 C35 H35 119.7 . . ?
C30 C35 H35 119.7 . . ?
C41 C36 C37 118.5(8) . . ?
C41 C36 P2 124.0(7) . . ?
C37 C36 P2 117.2(6) . . ?
C38 C37 C36 121.5(9) . . ?
C38 C37 H37 119.2 . . ?
C36 C37 H37 119.2 . . ?
C37 C38 C39 119.3(9) . . ?
C37 C38 H38 120.3 . . ?
C39 C38 H38 120.3 . . ?
C40 C39 C38 118.9(9) . . ?
C40 C39 H39 120.5 . . ?
C38 C39 H39 120.5 . . ?
C39 C40 C41 120.7(10) . . ?
C39 C40 H40 119.6 . . ?
C41 C40 H40 119.6 . . ?
C36 C41 C40 121.0(9) . . ?
C36 C41 H41 119.5 . . ?
C40 C41 H41 119.5 . . ?
N1 C42 C44 112.2(6) . . ?
N1 C42 C43 109.6(6) . . ?
C44 C42 C43 112.0(6) . . ?
N1 C42 H42 107.6 . . ?
C44 C42 H42 107.6 . . ?
C43 C42 H42 107.6 . . ?
N2 C43 C50 115.3(6) . . ?
N2 C43 C42 108.7(6) . . ?
C50 C43 C42 108.1(7) . . ?
N2 C43 H43 108.2 . . ?
C50 C43 H43 108.2 . . ?
C42 C43 H43 108.2 . . ?
C49 C44 C45 117.9(7) . . ?
C49 C44 C42 120.2(7) . . ?
C45 C44 C42 121.9(7) . . ?
C46 C45 C44 121.2(8) . . ?
C46 C45 H45 119.4 . . ?
C44 C45 H45 119.4 . . ?
C47 C46 C45 119.4(8) . . ?
C47 C46 H46 120.3 . . ?
C45 C46 H46 120.3 . . ?
C46 C47 C48 119.8(8) . . ?
C46 C47 H47 120.1 . . ?
C48 C47 H47 120.1 . . ?
C49 C48 C47 120.5(9) . . ?
C49 C48 H48 119.8 . . ?
C47 C48 H48 119.8 . . ?
C44 C49 C48 121.1(8) . . ?
C44 C49 H49 119.4 . . ?
C48 C49 H49 119.4 . . ?
C55 C50 C51 117.8(9) . . ?
C55 C50 C43 120.8(8) . . ?
C51 C50 C43 121.4(8) . . ?
C52 C51 C50 120.6(11) . . ?
C52 C51 H51 119.7 . . ?
C50 C51 H51 119.7 . . ?
C51 C52 C53 120.7(13) . . ?
C51 C52 H52 119.7 . . ?
C53 C52 H52 119.7 . . ?
C54 C53 C52 120.8(11) . . ?
C54 C53 H53 119.6 . . ?
C52 C53 H53 119.6 . . ?
C53 C54 C55 120.8(12) . . ?
C53 C54 H54 119.6 . . ?
C55 C54 H54 119.6 . . ?
C50 C55 C54 119.3(11) . . ?
C50 C55 H55 120.3 . . ?
C54 C55 H55 120.3 . . ?

loop_
_geom_bond_atom_site_label_1
_geom_bond_atom_site_label_2
_geom_bond_distance
_geom_bond_site_symmetry_2
_geom_bond_publ_flag
Ru1 N1 2.132(7) . ?
Ru1 P1 2.173(2) . ?
Ru1 N2 2.185(6) . ?
Ru1 P2 2.247(2) . ?
Ru1 Cl2 2.412(2) . ?
Ru1 Cl1 2.477(2) . ?
P1 O3 1.612(5) . ?
P1 O1 1.625(5) . ?
P1 O2 1.630(5) . ?
P2 C36 1.816(8) . ?
P2 C30 1.829(8) . ?
P2 C29 1.848(8) . ?
O1 C1 1.388(9) . ?
O2 C8 1.391(9) . ?
O3 C29 1.437(9) . ?
N1 C42 1.500(10) . ?
N1 H1A 0.9100 . ?
N1 H1B 0.9100 . ?
N2 C43 1.482(10) . ?
N2 H2A 0.9100 . ?
N2 H2B 0.9100 . ?
C1 C2 1.411(11) . ?
C1 C6 1.415(11) . ?
C2 C3 1.403(12) . ?
C2 C13 1.570(12) . ?
C3 C4 1.411(11) . ?
C3 H3 0.9500 . ?
C4 C5 1.377(11) . ?
C4 C17 1.525(11) . ?
C5 C6 1.420(10) . ?
C5 H5 0.9500 . ?
C6 C7 1.503(11) . ?
C7 C12 1.397(11) . ?
C7 C8 1.405(11) . ?
C8 C9 1.418(11) . ?
C9 C10 1.401(11) . ?
C9 C21 1.560(11) . ?
C10 C11 1.385(11) . ?
C10 H10 0.9500 . ?
C11 C12 1.390(11) . ?
C11 C25 1.544(11) . ?
C12 H12 0.9500 . ?
C13 C16 1.525(14) . ?
C13 C14 1.534(12) . ?
C13 C15 1.543(13) . ?
C14 H14A 0.9800 . ?
C14 H14B 0.9800 . ?
C14 H14C 0.9800 . ?
C15 H15A 0.9800 . ?
C15 H15B 0.9800 . ?
C15 H15C 0.9800 . ?
C16 H16A 0.9800 . ?
C16 H16B 0.9800 . ?
C16 H16C 0.9800 . ?
C17 C18 1.516(13) . ?
C17 C19 1.525(13) . ?
C17 C20 1.553(12) . ?
C18 H18A 0.9800 . ?
C18 H18B 0.9800 . ?
C18 H18C 0.9800 . ?
C19 H19A 0.9800 . ?
C19 H19B 0.9800 . ?
C19 H19C 0.9800 . ?
C20 H20A 0.9800 . ?
C20 H20B 0.9800 . ?
C20 H20C 0.9800 . ?
C21 C24 1.519(12) . ?
C21 C23 1.528(13) . ?
C21 C22 1.556(13) . ?
C22 H22A 0.9800 . ?
C22 H22B 0.9800 . ?
C22 H22C 0.9800 . ?
C23 H23A 0.9800 . ?
C23 H23B 0.9800 . ?
C23 H23C 0.9800 . ?
C24 H24A 0.9800 . ?
C24 H24B 0.9800 . ?
C24 H24C 0.9800 . ?
C25 C26 1.525(15) . ?
C25 C27 1.528(16) . ?
C25 C28 1.530(13) . ?
C26 H26A 0.9800 . ?
C26 H26B 0.9800 . ?
C26 H26C 0.9800 . ?
C27 H27A 0.9800 . ?
C27 H27B 0.9800 . ?
C27 H27C 0.9800 . ?
C28 H28A 0.9800 . ?
C28 H28B 0.9800 . ?
C28 H28C 0.9800 . ?
C29 H29A 0.9900 . ?
C29 H29B 0.9900 . ?
C30 C31 1.378(15) . ?
C30 C35 1.417(13) . ?
C31 C32 1.379(14) . ?
C31 H31 0.9500 . ?
C32 C33 1.387(18) . ?
C32 H32 0.9500 . ?
C33 C34 1.352(18) . ?
C33 H33 0.9500 . ?
C34 C35 1.383(14) . ?
C34 H34 0.9500 . ?
C35 H35 0.9500 . ?
C36 C41 1.374(13) . ?
C36 C37 1.392(12) . ?
C37 C38 1.386(13) . ?
C37 H37 0.9500 . ?
C38 C39 1.408(14) . ?
C38 H38 0.9500 . ?
C39 C40 1.380(15) . ?
C39 H39 0.9500 . ?
C40 C41 1.390(14) . ?
C40 H40 0.9500 . ?
C41 H41 0.9500 . ?
C42 C44 1.509(11) . ?
C42 C43 1.568(11) . ?
C42 H42 1.0000 . ?
C43 C50 1.501(11) . ?
C43 H43 1.0000 . ?
C44 C49 1.377(12) . ?
C44 C45 1.404(11) . ?
C45 C46 1.389(12) . ?
C45 H45 0.9500 . ?
C46 C47 1.378(13) . ?
C46 H46 0.9500 . ?
C47 C48 1.382(13) . ?
C47 H47 0.9500 . ?
C48 C49 1.380(13) . ?
C48 H48 0.9500 . ?
C49 H49 0.9500 . ?
C50 C55 1.403(13) . ?
C50 C51 1.413(14) . ?
C51 C52 1.347(16) . ?
C51 H51 0.9500 . ?
C52 C53 1.393(19) . ?
C52 H52 0.9500 . ?
C53 C54 1.32(2) . ?
C53 H53 0.9500 . ?
C54 C55 1.414(15) . ?
C54 H54 0.9500 . ?
C55 H55 0.9500 . ?

loop_
_geom_torsion_atom_site_label_1
_geom_torsion_atom_site_label_2
_geom_torsion_atom_site_label_3
_geom_torsion_atom_site_label_4
_geom_torsion
_geom_torsion_site_symmetry_1
_geom_torsion_site_symmetry_2
_geom_torsion_site_symmetry_3
_geom_torsion_site_symmetry_4
_geom_torsion_publ_flag
O3 P1 O1 C1 132.6(7) . . . . ?
O2 P1 O1 C1 34.7(7) . . . . ?
Ru1 P1 O1 C1 -106.3(6) . . . . ?
O3 P1 O2 C8 172.3(5) . . . . ?
O1 P1 O2 C8 -89.7(5) . . . . ?
Ru1 P1 O2 C8 43.6(6) . . . . ?
O1 P1 O3 C29 132.1(6) . . . . ?
O2 P1 O3 C29 -126.3(6) . . . . ?
Ru1 P1 O3 C29 11.2(6) . . . . ?
P1 O1 C1 C2 -169.0(6) . . . . ?
P1 O1 C1 C6 13.5(11) . . . . ?
O1 C1 C2 C3 -174.5(7) . . . . ?
C6 C1 C2 C3 3.0(12) . . . . ?
O1 C1 C2 C13 6.1(12) . . . . ?
C6 C1 C2 C13 -176.4(7) . . . . ?
C1 C2 C3 C4 -1.9(13) . . . . ?
C13 C2 C3 C4 177.6(8) . . . . ?
C2 C3 C4 C5 -0.7(12) . . . . ?
C2 C3 C4 C17 -179.2(8) . . . . ?
C3 C4 C5 C6 2.2(12) . . . . ?
C17 C4 C5 C6 -179.3(7) . . . . ?
O1 C1 C6 C5 175.7(7) . . . . ?
C2 C1 C6 C5 -1.6(11) . . . . ?
O1 C1 C6 C7 -4.2(12) . . . . ?
C2 C1 C6 C7 178.5(8) . . . . ?
C4 C5 C6 C1 -1.1(11) . . . . ?
C4 C5 C6 C7 178.8(7) . . . . ?
C1 C6 C7 C12 148.0(8) . . . . ?
C5 C6 C7 C12 -31.9(9) . . . . ?
C1 C6 C7 C8 -41.3(11) . . . . ?
C5 C6 C7 C8 138.8(7) . . . . ?
P1 O2 C8 C7 60.1(7) . . . . ?
P1 O2 C8 C9 -122.2(7) . . . . ?
C12 C7 C8 O2 -170.2(6) . . . . ?
C6 C7 C8 O2 19.1(10) . . . . ?
C12 C7 C8 C9 12.1(11) . . . . ?
C6 C7 C8 C9 -158.6(7) . . . . ?
O2 C8 C9 C10 172.5(7) . . . . ?
C7 C8 C9 C10 -9.9(11) . . . . ?
O2 C8 C9 C21 -13.5(12) . . . . ?
C7 C8 C9 C21 164.1(7) . . . . ?
C8 C9 C10 C11 1.5(12) . . . . ?
C21 C9 C10 C11 -173.2(7) . . . . ?
C9 C10 C11 C12 4.6(12) . . . . ?
C9 C10 C11 C25 -173.8(8) . . . . ?
C10 C11 C12 C7 -2.4(11) . . . . ?
C25 C11 C12 C7 176.0(7) . . . . ?
C8 C7 C12 C11 -5.6(11) . . . . ?
C6 C7 C12 C11 165.5(7) . . . . ?
C3 C2 C13 C16 -123.2(9) . . . . ?
C1 C2 C13 C16 56.2(11) . . . . ?
C3 C2 C13 C14 -4.5(12) . . . . ?
C1 C2 C13 C14 174.9(9) . . . . ?
C3 C2 C13 C15 115.7(9) . . . . ?
C1 C2 C13 C15 -64.9(11) . . . . ?
C5 C4 C17 C18 6.8(12) . . . . ?
C3 C4 C17 C18 -174.8(8) . . . . ?
C5 C4 C17 C19 -114.1(9) . . . . ?
C3 C4 C17 C19 64.3(10) . . . . ?
C5 C4 C17 C20 127.0(9) . . . . ?
C3 C4 C17 C20 -54.6(11) . . . . ?
C10 C9 C21 C24 -50.9(10) . . . . ?
C8 C9 C21 C24 135.1(9) . . . . ?
C10 C9 C21 C23 69.2(10) . . . . ?
C8 C9 C21 C23 -104.8(10) . . . . ?
C10 C9 C21 C22 -171.6(8) . . . . ?
C8 C9 C21 C22 14.4(12) . . . . ?
C10 C11 C25 C26 -140.9(10) . . . . ?
C12 C11 C25 C26 40.7(12) . . . . ?
C10 C11 C25 C27 99.9(11) . . . . ?
C12 C11 C25 C27 -78.5(11) . . . . ?
C10 C11 C25 C28 -17.9(12) . . . . ?
C12 C11 C25 C28 163.7(9) . . . . ?
P1 O3 C29 P2 -29.0(7) . . . . ?
C36 P2 C29 O3 -87.2(6) . . . . ?
C30 P2 C29 O3 164.8(6) . . . . ?
Ru1 P2 C29 O3 33.2(6) . . . . ?
C36 P2 C30 C31 138.0(9) . . . . ?
C29 P2 C30 C31 -111.2(9) . . . . ?
Ru1 P2 C30 C31 7.8(11) . . . . ?
C36 P2 C30 C35 -45.6(10) . . . . ?
C29 P2 C30 C35 65.2(10) . . . . ?
Ru1 P2 C30 C35 -175.8(7) . . . . ?
C35 C30 C31 C32 1.6(17) . . . . ?
P2 C30 C31 C32 178.0(9) . . . . ?
C30 C31 C32 C33 -2.6(19) . . . . ?
C31 C32 C33 C34 6(2) . . . . ?
C32 C33 C34 C35 -8(2) . . . . ?
C33 C34 C35 C30 7(2) . . . . ?
C31 C30 C35 C34 -3.8(18) . . . . ?
P2 C30 C35 C34 179.6(10) . . . . ?
C30 P2 C36 C41 120.8(8) . . . . ?
C29 P2 C36 C41 13.5(8) . . . . ?
Ru1 P2 C36 C41 -102.2(7) . . . . ?
C30 P2 C36 C37 -65.0(7) . . . . ?
C29 P2 C36 C37 -172.3(6) . . . . ?
Ru1 P2 C36 C37 72.0(7) . . . . ?
C41 C36 C37 C38 1.4(13) . . . . ?
P2 C36 C37 C38 -173.1(7) . . . . ?
C36 C37 C38 C39 -0.9(15) . . . . ?
C37 C38 C39 C40 0.2(15) . . . . ?
C38 C39 C40 C41 -0.2(16) . . . . ?
C37 C36 C41 C40 -1.3(14) . . . . ?
P2 C36 C41 C40 172.8(8) . . . . ?
C39 C40 C41 C36 0.7(16) . . . . ?
Ru1 N1 C42 C44 -160.7(5) . . . . ?
Ru1 N1 C42 C43 -35.6(7) . . . . ?
Ru1 N2 C43 C50 -154.7(6) . . . . ?
Ru1 N2 C43 C42 -33.2(7) . . . . ?
N1 C42 C43 N2 44.5(8) . . . . ?
C44 C42 C43 N2 169.7(6) . . . . ?
N1 C42 C43 C50 170.3(6) . . . . ?
C44 C42 C43 C50 -64.5(8) . . . . ?
N1 C42 C44 C49 -99.8(9) . . . . ?
C43 C42 C44 C49 136.5(8) . . . . ?
N1 C42 C44 C45 77.3(9) . . . . ?
C43 C42 C44 C45 -46.4(10) . . . . ?
C49 C44 C45 C46 -1.0(13) . . . . ?
C42 C44 C45 C46 -178.2(8) . . . . ?
C44 C45 C46 C47 -1.4(14) . . . . ?
C45 C46 C47 C48 4.1(16) . . . . ?
C46 C47 C48 C49 -4.3(17) . . . . ?
C45 C44 C49 C48 0.8(14) . . . . ?
C42 C44 C49 C48 178.0(9) . . . . ?
C47 C48 C49 C44 1.8(17) . . . . ?
N2 C43 C50 C55 -127.3(8) . . . . ?
C42 C43 C50 C55 110.9(9) . . . . ?
N2 C43 C50 C51 54.9(11) . . . . ?
C42 C43 C50 C51 -66.9(10) . . . . ?
C55 C50 C51 C52 0.3(16) . . . . ?
C43 C50 C51 C52 178.2(10) . . . . ?
C50 C51 C52 C53 -2(2) . . . . ?
C51 C52 C53 C54 3(2) . . . . ?
C52 C53 C54 C55 -2(2) . . . . ?
C51 C50 C55 C54 0.8(14) . . . . ?
C43 C50 C55 C54 -177.1(9) . . . . ?
C53 C54 C55 C50 -0.1(18) . . . . ?
